data_7247568
loop_
_publ_author_name
'Zhou, Mi'
'Wang, Yujiang'
'Yuan, Guoyuan'
'Ju, Zhanfeng'
'Yuan, Daqiang'

_publ_section_title
;
 Synthesis and characterization of two metallo-hydrogen-bonded organic
 frameworks with diverse structures and properties
;
_journal_issue 44
_journal_name_full CrystEngComm
_journal_page_first 6132
_journal_page_last 6136
_journal_paper_doi 10.1039/D3CE00917C
_journal_volume 25
_journal_year 2023
_chemical_absolute_configuration r,r
_chemical_formula_sum 'C45 H63 Cu3 N6 O16 P'
_chemical_formula_weight 1165.60
_chemical_name_systematic MHOF-PO4-2
_space_group_crystal_system hexagonal
_space_group_IT_number 173
_space_group_name_Hall 'P 6c'
_space_group_name_H-M_alt 'P 63'
_atom_sites_solution_hydrogens mixed
_audit_creation_method SHELXL-2017/1
_audit_update_record
;
2023-08-12 deposited with the CCDC.	2023-10-23 downloaded from the CCDC.
;
_cell_angle_alpha 90
_cell_angle_beta 90
_cell_angle_gamma 120
_cell_formula_units_Z 2
_cell_length_a 19.7940(2)
_cell_length_b 19.7940(2)
_cell_length_c 9.02850(10)
_cell_measurement_reflns_used 14898
_cell_measurement_temperature 155(7)
_cell_measurement_theta_max 72.0310
_cell_measurement_theta_min 4.4490
_cell_volume 3063.47(6)
_computing_cell_refinement 'CrysAlisPro 1.171.40.68a (Rigaku OD, 2019)'
_computing_data_collection 'CrysAlisPro 1.171.40.68a (Rigaku OD, 2019)'
_computing_data_reduction 'CrysAlisPro 1.171.40.68a (Rigaku OD, 2019)'
_computing_structure_refinement 'SHELXL-2017/1 (Sheldrick, 2017)'
_computing_structure_solution 'SHELXT 2014/5 (Sheldrick, 2014)'
_diffrn_ambient_temperature 155(7)
_diffrn_detector_area_resol_mean 10.5594
_diffrn_measured_fraction_theta_full 0.999
_diffrn_measured_fraction_theta_max 0.998
_diffrn_measurement_device_type 'micro-focus sealed X-ray tube'
_diffrn_measurement_method '\w scans'
_diffrn_radiation_type CuK\a
_diffrn_radiation_wavelength 1.54184
_diffrn_reflns_av_R_equivalents 0.0228
_diffrn_reflns_av_unetI/netI 0.0132
_diffrn_reflns_Laue_measured_fraction_full 0.999
_diffrn_reflns_Laue_measured_fraction_max 0.998
_diffrn_reflns_limit_h_max 24
_diffrn_reflns_limit_h_min -21
_diffrn_reflns_limit_k_max 24
_diffrn_reflns_limit_k_min -24
_diffrn_reflns_limit_l_max 11
_diffrn_reflns_limit_l_min -10
_diffrn_reflns_number 22875
_diffrn_reflns_point_group_measured_fraction_full 0.981
_diffrn_reflns_point_group_measured_fraction_max 0.973
_diffrn_reflns_theta_full 67.684
_diffrn_reflns_theta_max 72.154
_diffrn_reflns_theta_min 4.468
_diffrn_source 'micro-focus sealed X-ray tube'
_exptl_absorpt_coefficient_mu 1.977
_exptl_absorpt_correction_T_max 1.00000
_exptl_absorpt_correction_T_min 0.72057
_exptl_absorpt_correction_type multi-scan
_exptl_absorpt_process_details
;
CrysAlisPro 1.171.40.68a (Rigaku Oxford Diffraction, 2019)
Empirical absorption correction using spherical harmonics,
 implemented in SCALE3 ABSPACK scaling algorithm.
;
_exptl_crystal_colour 'dark green'
_exptl_crystal_density_diffrn 1.264
_exptl_crystal_description needle
_exptl_crystal_F_000 1210
_exptl_crystal_recrystallization_method 'Re-crystallisation from solvent: DMF/H2O'
_exptl_crystal_size_max 0.4
_exptl_crystal_size_mid 0.08
_exptl_crystal_size_min 0.06
_refine_diff_density_max 0.188
_refine_diff_density_min -0.261
_refine_diff_density_rms 0.037
_refine_ls_abs_structure_details
;
 Flack x determined using 1737 quotients [(I+)-(I-)]/[(I+)+(I-)]
 (Parsons, Flack and Wagner, Acta Cryst. B69 (2013) 249-259).
;
_refine_ls_abs_structure_Flack 0.004(7)
_refine_ls_extinction_method none
_refine_ls_goodness_of_fit_ref 1.084
_refine_ls_hydrogen_treatment mixed
_refine_ls_matrix_type full
_refine_ls_number_parameters 226
_refine_ls_number_reflns 3924
_refine_ls_number_restraints 144
_refine_ls_restrained_S_all 1.107
_refine_ls_R_factor_all 0.0203
_refine_ls_R_factor_gt 0.0199
_refine_ls_shift/su_max 0.002
_refine_ls_shift/su_mean 0.000
_refine_ls_structure_factor_coef Fsqd
_refine_ls_weighting_details 'w=1/[\s^2^(Fo^2^)+(0.0313P)^2^+0.6745P] where P=(Fo^2^+2Fc^2^)/3'
_refine_ls_weighting_scheme calc
_refine_ls_wR_factor_gt 0.0536
_refine_ls_wR_factor_ref 0.0541
_reflns_Friedel_coverage 0.827
_reflns_Friedel_fraction_full 0.961
_reflns_Friedel_fraction_max 0.945
_reflns_number_gt 3878
_reflns_number_total 3924
_reflns_threshold_expression 'I > 2\s(I)'
_cod_data_source_file d3ce00917c2.cif
_cod_data_source_block MHOF-PO4-2
_cod_depositor_comments 'Adding full bibliography for 7247568--7247569.cif.'
_cod_original_cell_volume 3063.47(7)
_cod_database_code 7247568
_shelx_shelxl_version_number 2017/1
_shelx_space_group_comment
;
The symmetry employed for this shelxl refinement is uniquely defined
by the following loop, which should always be used as a source of
symmetry information in preference to the above space-group names.
They are only intended as comments.
;
_platon_squeeze_void_probe_radius 1.20

loop_
_space_group_symop_operation_xyz
'x, y, z'
'x-y, x, z+1/2'
'-y, x-y, z'
'-x, -y, z+1/2'
'-x+y, -x, z'
'y, -x+y, z+1/2'

loop_
_atom_site_label
_atom_site_type_symbol
_atom_site_fract_x
_atom_site_fract_y
_atom_site_fract_z
_atom_site_U_iso_or_equiv
_atom_site_adp_type
_atom_site_occupancy
_atom_site_site_symmetry_order
_atom_site_calc_flag
_atom_site_refinement_flags_posn
_atom_site_refinement_flags_adp
_atom_site_refinement_flags_occupancy
_atom_site_disorder_assembly
_atom_site_disorder_group
O1 O 0.333333 0.666667 0.8155(3) 0.0224(5) Uani 1 3 d S TU P . .
P2 P 0.333333 0.666667 0.64769(10) 0.01529(17) Uani 1 3 d S T P . .
O3 O 0.32143(8) 0.58817(8) 0.58841(16) 0.0179(3) Uani 1 1 d . U . . .
Cu4 Cu 0.30599(2) 0.55009(2) 0.38028(4) 0.01647(9) Uani 1 1 d . . . . .
N5 N 0.29995(10) 0.49011(11) 0.1952(2) 0.0228(4) Uani 1 1 d . U . . .
H5 H 0.255337 0.484788 0.134358 0.027 Uiso 1 1 calc R U . . .
C6 C 0.37145(12) 0.52885(13) 0.1021(3) 0.0225(4) Uani 1 1 d . U . . .
H6A H 0.373527 0.574167 0.051280 0.027 Uiso 1 1 calc R U . . .
H6B H 0.368573 0.491842 0.025220 0.027 Uiso 1 1 calc R U . . .
C7 C 0.44444(12) 0.55595(12) 0.1904(2) 0.0196(4) Uani 1 1 d . U . . .
C8 C 0.49583(13) 0.52925(12) 0.1628(2) 0.0210(4) Uani 1 1 d . U . . .
H8 H 0.482033 0.488076 0.093970 0.025 Uiso 1 1 calc R U . . .
C9 C 0.56773(12) 0.56217(12) 0.2350(3) 0.0210(4) Uani 1 1 d . U . . .
C10 C 0.58662(12) 0.62160(12) 0.3379(2) 0.0203(4) Uani 1 1 d . U . . .
H10 H 0.636641 0.645982 0.383192 0.024 Uiso 1 1 calc R U . . .
C11 C 0.53390(11) 0.64620(11) 0.3761(3) 0.0184(4) Uani 1 1 d . U . . .
C12 C 0.46195(12) 0.61321(11) 0.2998(2) 0.0179(4) Uani 1 1 d . U . . .
C13 C 0.62270(13) 0.53320(13) 0.2086(2) 0.0219(4) Uani 1 1 d . U . . .
O14 O 0.69228(9) 0.57025(10) 0.2409(2) 0.0283(4) Uani 1 1 d . U . . .
O15 O 0.58980(9) 0.46388(9) 0.1472(2) 0.0303(4) Uani 1 1 d D U . . .
O16 O 0.41005(8) 0.63584(8) 0.32878(17) 0.0184(3) Uani 1 1 d . U . . .
C17 C 0.55254(12) 0.70287(12) 0.5014(2) 0.0190(4) Uani 1 1 d . U . . .
H17A H 0.512781 0.677424 0.579958 0.023 Uiso 1 1 calc R U . . .
H17B H 0.603747 0.715899 0.543905 0.023 Uiso 1 1 calc R U . . .
N18 N 0.55496(10) 0.77595(10) 0.4562(2) 0.0199(4) Uani 1 1 d . U . . .
H18 H 0.566974 0.808856 0.547172 0.024 Uiso 1 1 calc R U . . .
C19 C 0.61673(13) 0.82257(14) 0.3460(3) 0.0307(6) Uani 1 1 d . U . . .
H19 H 0.622776 0.785403 0.279912 0.037 Uiso 1 1 calc R U . . .
C20 C 0.69532(15) 0.87690(18) 0.4140(4) 0.0546(10) Uani 1 1 d . U . . .
H20A H 0.712736 0.846170 0.472804 0.066 Uiso 1 1 calc R U . . .
H20B H 0.690542 0.913571 0.481887 0.066 Uiso 1 1 calc R U . . .
C21 C 0.75577(18) 0.9228(3) 0.2959(6) 0.0860(16) Uani 1 1 d . U . . .
H21A H 0.765745 0.886743 0.236093 0.103 Uiso 1 1 calc R U . . .
H21B H 0.805349 0.960971 0.343827 0.103 Uiso 1 1 calc R U . . .
C22 C 0.7276(2) 0.9661(3) 0.1939(6) 0.0869(17) Uani 1 1 d . U . . .
H22A H 0.725227 1.007499 0.251138 0.104 Uiso 1 1 calc R U . . .
H22B H 0.765619 0.991334 0.112549 0.104 Uiso 1 1 calc R U . . .
C23 C 0.64867(18) 0.9121(2) 0.1293(5) 0.0718(13) Uani 1 1 d . U . . .
H23A H 0.652252 0.874343 0.062469 0.086 Uiso 1 1 calc R U . . .
H23B H 0.631192 0.942593 0.070039 0.086 Uiso 1 1 calc R U . . .
C24 C 0.58893(14) 0.86779(14) 0.2511(3) 0.0351(6) Uani 1 1 d . U . . .
H24 H 0.584177 0.906351 0.315356 0.042 Uiso 1 1 calc R U . . .
O25 O 0.49101(11) 0.72377(11) 0.9030(2) 0.0367(4) Uani 1 1 d D U . . .
H22 H 0.506(3) 0.734(4) 0.802(4) 0.20(4) Uiso 1 1 d D . . . .
H29 H 0.625(2) 0.444(3) 0.130(5) 0.096(16) Uiso 1 1 d D . . . .
H23 H 0.4369(14) 0.700(2) 0.872(5) 0.065(10) Uiso 1 1 d D . . . .

loop_
_atom_site_aniso_label
_atom_site_aniso_U_11
_atom_site_aniso_U_22
_atom_site_aniso_U_33
_atom_site_aniso_U_23
_atom_site_aniso_U_13
_atom_site_aniso_U_12
O1 0.0246(8) 0.0246(8) 0.0179(12) 0.000 0.000 0.0123(4)
P2 0.0144(2) 0.0144(2) 0.0170(4) 0.000 0.000 0.00722(12)
O3 0.0174(6) 0.0153(7) 0.0213(7) -0.0005(5) -0.0027(5) 0.0085(5)
Cu4 0.01400(13) 0.01407(13) 0.02102(15) -0.00122(13) -0.00041(14) 0.00678(10)
N5 0.0167(8) 0.0210(9) 0.0292(11) -0.0059(7) 0.0013(7) 0.0083(7)
C6 0.0187(10) 0.0257(10) 0.0217(11) -0.0035(8) 0.0012(8) 0.0101(8)
C7 0.0169(9) 0.0188(10) 0.0227(11) 0.0017(8) 0.0022(8) 0.0085(8)
C8 0.0214(10) 0.0196(10) 0.0234(11) -0.0020(8) 0.0026(8) 0.0112(8)
C9 0.0212(10) 0.0211(10) 0.0240(10) -0.0001(8) 0.0026(8) 0.0130(9)
C10 0.0201(9) 0.0208(9) 0.0223(11) -0.0006(7) -0.0007(7) 0.0121(8)
C11 0.0203(8) 0.0182(8) 0.0190(9) 0.0000(10) 0.0009(9) 0.0114(7)
C12 0.0187(9) 0.0152(9) 0.0214(10) 0.0030(8) 0.0038(8) 0.0098(8)
C13 0.0237(11) 0.0229(10) 0.0227(11) 0.0004(8) 0.0022(8) 0.0143(9)
O14 0.0212(8) 0.0294(8) 0.0383(10) -0.0079(7) -0.0036(7) 0.0156(7)
O15 0.0221(8) 0.0268(8) 0.0467(10) -0.0114(7) -0.0031(7) 0.0158(7)
O16 0.0160(6) 0.0151(6) 0.0251(8) -0.0005(5) 0.0016(5) 0.0086(5)
C17 0.0193(10) 0.0185(10) 0.0198(10) -0.0012(8) -0.0011(8) 0.0098(8)
N18 0.0156(8) 0.0168(8) 0.0261(10) -0.0011(7) -0.0009(7) 0.0072(7)
C19 0.0180(10) 0.0280(11) 0.0449(17) 0.0125(10) 0.0058(9) 0.0107(9)
C20 0.0182(12) 0.0469(16) 0.082(3) 0.0284(16) -0.0063(13) 0.0040(11)
C21 0.0224(15) 0.091(3) 0.119(4) 0.062(3) 0.0051(18) 0.0093(16)
C22 0.0291(16) 0.083(3) 0.113(4) 0.066(3) 0.0059(19) 0.0017(17)
C23 0.0289(14) 0.081(2) 0.087(3) 0.062(2) 0.0123(16) 0.0141(16)
C24 0.0208(11) 0.0263(12) 0.0544(17) 0.0173(11) 0.0002(11) 0.0090(10)
O25 0.0395(10) 0.0413(10) 0.0356(12) -0.0067(8) -0.0073(8) 0.0249(8)

loop_
_atom_type_symbol
_atom_type_description
_atom_type_scat_dispersion_real
_atom_type_scat_dispersion_imag
_atom_type_scat_source
C C 0.0181 0.0091 'International Tables Vol C Tables 4.2.6.8 and 6.1.1.4'
H H 0.0000 0.0000 'International Tables Vol C Tables 4.2.6.8 and 6.1.1.4'
N N 0.0311 0.0180 'International Tables Vol C Tables 4.2.6.8 and 6.1.1.4'
O O 0.0492 0.0322 'International Tables Vol C Tables 4.2.6.8 and 6.1.1.4'
P P 0.2955 0.4335 'International Tables Vol C Tables 4.2.6.8 and 6.1.1.4'
Cu Cu -1.9646 0.5888 'International Tables Vol C Tables 4.2.6.8 and 6.1.1.4'

loop_
_geom_angle_atom_site_label_1
_geom_angle_atom_site_label_2
_geom_angle_atom_site_label_3
_geom_angle
_geom_angle_site_symmetry_1
_geom_angle_site_symmetry_3
_geom_angle_publ_flag
O1 P2 O3 110.25(6) . 5_565 ?
O1 P2 O3 110.25(6) . 3_665 ?
O3 P2 O3 108.67(6) 5_565 3_665 ?
O1 P2 O3 110.25(6) . . ?
O3 P2 O3 108.68(6) 5_565 . ?
O3 P2 O3 108.68(6) 3_665 . ?
P2 O3 Cu4 128.66(9) . . ?
O16 Cu4 O3 90.01(6) . . ?
O16 Cu4 N5 92.33(7) . . ?
O3 Cu4 N5 163.12(7) . . ?
O16 Cu4 N18 160.09(6) . 5_565 ?
O3 Cu4 N18 87.75(7) . 5_565 ?
N5 Cu4 N18 84.38(8) . 5_565 ?
O16 Cu4 O16 106.27(7) . 5_565 ?
O3 Cu4 O16 93.84(6) . 5_565 ?
N5 Cu4 O16 101.52(7) . 5_565 ?
N18 Cu4 O16 93.62(6) 5_565 5_565 ?
C6 N5 C24 115.29(18) . 5_565 ?
C6 N5 Cu4 113.79(14) . . ?
C24 N5 Cu4 103.91(16) 5_565 . ?
C6 N5 H5 107.8 . . ?
C24 N5 H5 107.8 5_565 . ?
Cu4 N5 H5 107.8 . . ?
N5 C6 C7 112.54(18) . . ?
N5 C6 H6A 109.1 . . ?
C7 C6 H6A 109.1 . . ?
N5 C6 H6B 109.1 . . ?
C7 C6 H6B 109.1 . . ?
H6A C6 H6B 107.8 . . ?
C8 C7 C12 120.1(2) . . ?
C8 C7 C6 122.02(19) . . ?
C12 C7 C6 117.85(19) . . ?
C7 C8 C9 120.7(2) . . ?
C7 C8 H8 119.6 . . ?
C9 C8 H8 119.6 . . ?
C10 C9 C8 119.05(19) . . ?
C10 C9 C13 119.64(19) . . ?
C8 C9 C13 121.27(19) . . ?
C9 C10 C11 121.73(19) . . ?
C9 C10 H10 119.1 . . ?
C11 C10 H10 119.1 . . ?
C10 C11 C12 118.3(2) . . ?
C10 C11 C17 119.88(19) . . ?
C12 C11 C17 121.72(17) . . ?
O16 C12 C7 119.04(19) . . ?
O16 C12 C11 121.06(19) . . ?
C7 C12 C11 119.91(18) . . ?
O14 C13 O15 123.1(2) . . ?
O14 C13 C9 123.5(2) . . ?
O15 C13 C9 113.36(19) . . ?
C13 O15 H29 115(3) . . ?
C12 O16 Cu4 114.03(12) . . ?
C12 O16 Cu4 119.66(12) . 3_665 ?
Cu4 O16 Cu4 123.54(7) . 3_665 ?
N18 C17 C11 113.45(18) . . ?
N18 C17 H17A 108.9 . . ?
C11 C17 H17A 108.9 . . ?
N18 C17 H17B 108.9 . . ?
C11 C17 H17B 108.9 . . ?
H17A C17 H17B 107.7 . . ?
C17 N18 C19 113.93(17) . . ?
C17 N18 Cu4 111.85(13) . 3_665 ?
C19 N18 Cu4 109.84(14) . 3_665 ?
C17 N18 H18 106.9 . . ?
C19 N18 H18 106.9 . . ?
Cu4 N18 H18 106.9 3_665 . ?
N18 C19 C20 113.9(2) . . ?
N18 C19 C24 108.31(18) . . ?
C20 C19 C24 110.8(2) . . ?
N18 C19 H19 107.9 . . ?
C20 C19 H19 107.9 . . ?
C24 C19 H19 107.9 . . ?
C19 C20 C21 111.3(3) . . ?
C19 C20 H20A 109.4 . . ?
C21 C20 H20A 109.4 . . ?
C19 C20 H20B 109.4 . . ?
C21 C20 H20B 109.4 . . ?
H20A C20 H20B 108.0 . . ?
C20 C21 C22 110.9(3) . . ?
C20 C21 H21A 109.5 . . ?
C22 C21 H21A 109.5 . . ?
C20 C21 H21B 109.5 . . ?
C22 C21 H21B 109.5 . . ?
H21A C21 H21B 108.1 . . ?
C23 C22 C21 111.9(3) . . ?
C23 C22 H22A 109.2 . . ?
C21 C22 H22A 109.2 . . ?
C23 C22 H22B 109.2 . . ?
C21 C22 H22B 109.2 . . ?
H22A C22 H22B 107.9 . . ?
C22 C23 C24 111.1(4) . . ?
C22 C23 H23A 109.4 . . ?
C24 C23 H23A 109.4 . . ?
C22 C23 H23B 109.4 . . ?
C24 C23 H23B 109.4 . . ?
H23A C23 H23B 108.0 . . ?
N5 C24 C19 106.62(18) 3_665 . ?
N5 C24 C23 114.3(3) 3_665 . ?
C19 C24 C23 109.7(2) . . ?
N5 C24 H24 108.7 3_665 . ?
C19 C24 H24 108.7 . . ?
C23 C24 H24 108.7 . . ?
H22 O25 H23 89(3) . . ?

loop_
_geom_bond_atom_site_label_1
_geom_bond_atom_site_label_2
_geom_bond_distance
_geom_bond_site_symmetry_2
_geom_bond_publ_flag
O1 P2 1.515(3) . ?
P2 O3 1.5461(14) 5_565 ?
P2 O3 1.5460(14) 3_665 ?
P2 O3 1.5460(14) . ?
O3 Cu4 1.9906(15) . ?
Cu4 O16 1.9605(14) . ?
Cu4 N5 2.0183(19) . ?
Cu4 N18 2.0313(17) 5_565 ?
Cu4 O16 2.1473(14) 5_565 ?
N5 C6 1.487(3) . ?
N5 C24 1.491(3) 5_565 ?
N5 H5 1.0000 . ?
C6 C7 1.495(3) . ?
C6 H6A 0.9900 . ?
C6 H6B 0.9900 . ?
C7 C8 1.383(3) . ?
C7 C12 1.410(3) . ?
C8 C9 1.396(3) . ?
C8 H8 0.9500 . ?
C9 C10 1.395(3) . ?
C9 C13 1.481(3) . ?
C10 C11 1.398(3) . ?
C10 H10 0.9500 . ?
C11 C12 1.414(3) . ?
C11 C17 1.503(3) . ?
C12 O16 1.336(2) . ?
C13 O14 1.229(3) . ?
C13 O15 1.312(3) . ?
O15 H29 0.97(2) . ?
C17 N18 1.480(3) . ?
C17 H17A 0.9900 . ?
C17 H17B 0.9900 . ?
N18 C19 1.486(3) . ?
N18 H18 1.0000 . ?
C19 C20 1.510(4) . ?
C19 C24 1.527(3) . ?
C19 H19 1.0000 . ?
C20 C21 1.519(5) . ?
C20 H20A 0.9900 . ?
C20 H20B 0.9900 . ?
C21 C22 1.540(5) . ?
C21 H21A 0.9900 . ?
C21 H21B 0.9900 . ?
C22 C23 1.501(5) . ?
C22 H22A 0.9900 . ?
C22 H22B 0.9900 . ?
C23 C24 1.529(4) . ?
C23 H23A 0.9900 . ?
C23 H23B 0.9900 . ?
C24 H24 1.0000 . ?
O25 H22 0.95(3) . ?
O25 H23 0.97(2) . ?

loop_
_platon_squeeze_void_nr
_platon_squeeze_void_average_x
_platon_squeeze_void_average_y
_platon_squeeze_void_average_z
_platon_squeeze_void_volume
_platon_squeeze_void_count_electrons
_platon_squeeze_void_content
1 0.000 0.000 -0.054 908 192 ' '
